data_4034752
loop_
_publ_author_name
'Shi, Wen-Qiang'
'Liu, Shuai'
'Wang, Chen-Ze'
'Huang, Yangen'
'Qing, Feng-Ling'
'Xu, Xiu-Hua'

_publ_section_title
;
 Synthesis of CMe<sub>2</sub>CF<sub>3</sub>-Containing Heteroarenes via
 Tandem 1,1-Dimethyltrifluoroethylation and Cyclization of Isonitriles.
;
_journal_issue 24
_journal_name_full 'The Journal of organic chemistry'
_journal_page_first 15236
_journal_page_last 15244
_journal_paper_doi 10.1021/acs.joc.8b02506
_journal_volume 83
_journal_year 2018
_chemical_formula_sum 'C23 H16 F3 N S'
_chemical_formula_weight 395.43
_space_group_crystal_system triclinic
_space_group_IT_number 2
_space_group_name_Hall '-P 1'
_space_group_name_H-M_alt 'P -1'
_atom_sites_solution_hydrogens geom
_audit_creation_method SHELXL-2013
_cell_angle_alpha 116.110(2)
_cell_angle_beta 101.916(2)
_cell_angle_gamma 90.030(2)
_cell_formula_units_Z 4
_cell_length_a 11.6203(6)
_cell_length_b 13.0651(7)
_cell_length_c 13.7482(7)
_cell_measurement_reflns_used 9912
_cell_measurement_temperature 173(2)
_cell_measurement_theta_max 54.969
_cell_measurement_theta_min 4.748
_cell_volume 1823.92(17)
_computing_cell_refinement 'Bruker SAINT'
_computing_data_collection 'Bruker APEX2'
_computing_data_reduction 'Bruker SAINT'
_computing_molecular_graphics 'Bruker SHELXTL'
_computing_publication_material 'Bruker SHELXTL'
_computing_structure_refinement 'SHELXL-2013 (Sheldrick, 2013)'
_computing_structure_solution 'SHELXS-97 (Sheldrick 2008)'
_diffrn_ambient_temperature 173(2)
_diffrn_measured_fraction_theta_full 0.992
_diffrn_measured_fraction_theta_max 0.992
_diffrn_measurement_device_type 'Bruker APEX-II CCD'
_diffrn_measurement_method '\f and \w scans'
_diffrn_radiation_type MoK\a
_diffrn_radiation_wavelength 0.71073
_diffrn_reflns_av_R_equivalents 0.0401
_diffrn_reflns_av_unetI/netI 0.0349
_diffrn_reflns_Laue_measured_fraction_full 0.992
_diffrn_reflns_Laue_measured_fraction_max 0.992
_diffrn_reflns_limit_h_max 14
_diffrn_reflns_limit_h_min -14
_diffrn_reflns_limit_k_max 16
_diffrn_reflns_limit_k_min -16
_diffrn_reflns_limit_l_max 16
_diffrn_reflns_limit_l_min -16
_diffrn_reflns_number 28376
_diffrn_reflns_point_group_measured_fraction_full 0.992
_diffrn_reflns_point_group_measured_fraction_max 0.992
_diffrn_reflns_theta_full 25.242
_diffrn_reflns_theta_max 26.000
_diffrn_reflns_theta_min 1.805
_exptl_absorpt_coefficient_mu 0.215
_exptl_absorpt_correction_T_max 0.7456
_exptl_absorpt_correction_T_min 0.6940
_exptl_absorpt_correction_type multi-scan
_exptl_absorpt_process_details sadabs
_exptl_crystal_colour colorless
_exptl_crystal_density_diffrn 1.440
_exptl_crystal_description prismatic
_exptl_crystal_F_000 816
_exptl_crystal_size_max 0.200
_exptl_crystal_size_mid 0.170
_exptl_crystal_size_min 0.130
_refine_diff_density_max 0.922
_refine_diff_density_min -0.383
_refine_diff_density_rms 0.057
_refine_ls_extinction_coef 0.023(3)
_refine_ls_extinction_expression Fc^*^=kFc[1+0.001xFc^2^\l^3^/sin(2\q)]^-1/4^
_refine_ls_extinction_method SHELXL
_refine_ls_goodness_of_fit_ref 1.039
_refine_ls_hydrogen_treatment constr
_refine_ls_matrix_type full
_refine_ls_number_parameters 510
_refine_ls_number_reflns 7118
_refine_ls_number_restraints 0
_refine_ls_restrained_S_all 1.039
_refine_ls_R_factor_all 0.0572
_refine_ls_R_factor_gt 0.0472
_refine_ls_shift/su_max 0.000
_refine_ls_shift/su_mean 0.000
_refine_ls_structure_factor_coef Fsqd
_refine_ls_weighting_details 'w=1/[\s^2^(Fo^2^)+(0.0637P)^2^+1.5007P] where P=(Fo^2^+2Fc^2^)/3'
_refine_ls_weighting_scheme calc
_refine_ls_wR_factor_gt 0.1244
_refine_ls_wR_factor_ref 0.1340
_reflns_Friedel_coverage 0.000
_reflns_number_gt 6001
_reflns_number_total 7118
_reflns_threshold_expression 'I > 2\s(I)'
_cod_data_source_file jo8b02506_si_001.cif
_cod_data_source_block mo_d8v18528_0m
_cod_database_code 4034752
_shelx_space_group_comment
; 
The symmetry employed for this shelxl refinement is uniquely defined 
by the following loop, which should always be used as a source of 
symmetry information in preference to the above space-group names. 
They are only intended as comments. 
;
_shelx_estimated_absorpt_t_min 0.958
_shelx_estimated_absorpt_t_max 0.973
_shelxl_version_number 2013-4

loop_
_space_group_symop_operation_xyz
'x, y, z'
'-x, -y, -z'

loop_
_atom_site_label
_atom_site_type_symbol
_atom_site_fract_x
_atom_site_fract_y
_atom_site_fract_z
_atom_site_U_iso_or_equiv
_atom_site_adp_type
_atom_site_occupancy
_atom_site_site_symmetry_order
_atom_site_calc_flag
_atom_site_refinement_flags_posn
_atom_site_refinement_flags_adp
S1 S 0.98639(5) 0.16600(5) 0.73867(4) 0.02901(16) Uani 1 1 d . .
S2 S 0.63596(5) 0.64966(5) 0.71994(5) 0.02897(16) Uani 1 1 d . .
F1 F 0.54884(17) -0.15619(15) 0.03217(14) 0.0672(6) Uani 1 1 d . .
F2 F 0.73512(17) -0.10951(14) 0.07943(13) 0.0549(4) Uani 1 1 d . .
F3 F 0.61574(16) 0.02065(14) 0.12470(15) 0.0609(5) Uani 1 1 d . .
F4 F 0.85920(14) 0.38723(14) 0.09840(13) 0.0507(4) Uani 1 1 d . .
F5 F 0.83525(13) 0.55712(12) 0.21299(12) 0.0437(4) Uani 1 1 d . .
F6 F 0.90907(12) 0.44019(16) 0.27295(13) 0.0518(4) Uani 1 1 d . .
N1 N 0.80179(15) 0.04877(14) 0.29209(14) 0.0253(4) Uani 1 1 d . .
N2 N 0.58254(15) 0.55339(15) 0.27526(15) 0.0267(4) Uani 1 1 d . .
C1 C 0.9318(2) 0.1179(2) 0.82170(19) 0.0329(5) Uani 1 1 d . .
C2 C 0.9769(3) 0.1553(3) 0.9357(2) 0.0451(6) Uani 1 1 d . .
H2 H 1.0424 0.2123 0.9759 0.054 Uiso 1 1 calc R U
C3 C 0.9228(3) 0.1067(3) 0.9876(2) 0.0551(8) Uani 1 1 d . .
H3 H 0.9510 0.1312 1.0651 0.066 Uiso 1 1 calc R U
C4 C 0.8282(3) 0.0228(3) 0.9290(3) 0.0551(8) Uani 1 1 d . .
H4 H 0.7930 -0.0096 0.9669 0.066 Uiso 1 1 calc R U
C5 C 0.7839(2) -0.0146(2) 0.8161(2) 0.0437(6) Uani 1 1 d . .
H5 H 0.7194 -0.0727 0.7764 0.052 Uiso 1 1 calc R U
C6 C 0.8359(2) 0.0348(2) 0.7613(2) 0.0319(5) Uani 1 1 d . .
C7 C 0.80422(19) 0.01213(18) 0.64544(19) 0.0273(5) Uani 1 1 d . .
C8 C 0.7098(2) -0.06231(19) 0.5628(2) 0.0322(5) Uani 1 1 d . .
H8 H 0.6597 -0.1068 0.5796 0.039 Uiso 1 1 calc R U
C9 C 0.68956(19) -0.07093(18) 0.45817(19) 0.0293(5) Uani 1 1 d . .
H9 H 0.6245 -0.1213 0.4031 0.035 Uiso 1 1 calc R U
C10 C 0.76235(17) -0.00731(17) 0.42857(17) 0.0233(4) Uani 1 1 d . .
C11 C 0.86024(17) 0.06881(16) 0.51089(17) 0.0210(4) Uani 1 1 d . .
C12 C 0.87837(17) 0.07673(17) 0.61993(17) 0.0230(4) Uani 1 1 d . .
C13 C 0.93336(17) 0.13312(16) 0.47877(17) 0.0210(4) Uani 1 1 d . .
C14 C 1.03712(18) 0.20641(17) 0.54679(18) 0.0254(4) Uani 1 1 d . .
H14 H 1.0643 0.2157 0.6206 0.030 Uiso 1 1 calc R U
C15 C 1.09974(19) 0.26459(18) 0.50886(19) 0.0306(5) Uani 1 1 d . .
H15 H 1.1690 0.3137 0.5569 0.037 Uiso 1 1 calc R U
C16 C 1.0632(2) 0.25275(19) 0.4009(2) 0.0318(5) Uani 1 1 d . .
H16 H 1.1066 0.2940 0.3756 0.038 Uiso 1 1 calc R U
C17 C 0.9641(2) 0.18109(19) 0.33207(19) 0.0296(5) Uani 1 1 d . .
H17 H 0.9391 0.1720 0.2582 0.036 Uiso 1 1 calc R U
C18 C 0.89854(18) 0.12072(17) 0.36905(17) 0.0232(4) Uani 1 1 d . .
C19 C 0.73880(18) -0.01354(17) 0.31766(17) 0.0245(4) Uani 1 1 d . .
C20 C 0.63720(19) -0.09535(18) 0.22155(19) 0.0313(5) Uani 1 1 d . .
C21 C 0.6380(3) -0.0830(2) 0.1159(2) 0.0461(7) Uani 1 1 d . .
C22 C 0.6563(2) -0.22115(18) 0.1934(2) 0.0333(5) Uani 1 1 d . .
H22A H 0.5938 -0.2720 0.1297 0.050 Uiso 1 1 calc R U
H22B H 0.6539 -0.2344 0.2578 0.050 Uiso 1 1 calc R U
H22C H 0.7335 -0.2371 0.1748 0.050 Uiso 1 1 calc R U
C23 C 0.5134(2) -0.0653(2) 0.2481(3) 0.0509(8) Uani 1 1 d . .
H23A H 0.5015 0.0126 0.2579 0.076 Uiso 1 1 calc R U
H23B H 0.5096 -0.0700 0.3166 0.076 Uiso 1 1 calc R U
H23C H 0.4513 -0.1197 0.1863 0.076 Uiso 1 1 calc R U
C24 C 0.72617(19) 0.58741(19) 0.79248(18) 0.0290(5) Uani 1 1 d . .
C25 C 0.7330(2) 0.6092(2) 0.9022(2) 0.0383(6) Uani 1 1 d . .
H25 H 0.6891 0.6648 0.9469 0.046 Uiso 1 1 calc R U
C26 C 0.8059(2) 0.5473(2) 0.9442(2) 0.0432(6) Uani 1 1 d . .
H26 H 0.8124 0.5609 1.0190 0.052 Uiso 1 1 calc R U
C27 C 0.8699(2) 0.4654(2) 0.8786(2) 0.0390(6) Uani 1 1 d . .
H27 H 0.9182 0.4228 0.9087 0.047 Uiso 1 1 calc R U
C28 C 0.8639(2) 0.4454(2) 0.7706(2) 0.0325(5) Uani 1 1 d . .
H28 H 0.9089 0.3904 0.7266 0.039 Uiso 1 1 calc R U
C29 C 0.79099(18) 0.50686(18) 0.72617(18) 0.0258(4) Uani 1 1 d . .
C30 C 0.76677(17) 0.49629(17) 0.61447(17) 0.0237(4) Uani 1 1 d . .
C31 C 0.81827(18) 0.42589(18) 0.52764(18) 0.0266(5) Uani 1 1 d . .
H31 H 0.8774 0.3799 0.5398 0.032 Uiso 1 1 calc R U
C32 C 0.78357(18) 0.42331(18) 0.42568(18) 0.0263(4) Uani 1 1 d . .
H32 H 0.8198 0.3754 0.3678 0.032 Uiso 1 1 calc R U
C33 C 0.69553(17) 0.48946(16) 0.40313(17) 0.0222(4) Uani 1 1 d . .
C34 C 0.64253(17) 0.56449(16) 0.49043(17) 0.0218(4) Uani 1 1 d . .
C35 C 0.68177(17) 0.56595(16) 0.59647(17) 0.0225(4) Uani 1 1 d . .
C36 C 0.55384(17) 0.63276(16) 0.46587(18) 0.0237(4) Uani 1 1 d . .
C37 C 0.48787(19) 0.70554(18) 0.5398(2) 0.0297(5) Uani 1 1 d . .
H37 H 0.5007 0.7120 0.6129 0.036 Uiso 1 1 calc R U
C38 C 0.4055(2) 0.76717(19) 0.5082(2) 0.0342(5) Uani 1 1 d . .
H38 H 0.3624 0.8153 0.5598 0.041 Uiso 1 1 calc R U
C39 C 0.3842(2) 0.7602(2) 0.4023(2) 0.0354(5) Uani 1 1 d . .
H39 H 0.3281 0.8041 0.3817 0.042 Uiso 1 1 calc R U
C40 C 0.4449(2) 0.6893(2) 0.3278(2) 0.0332(5) Uani 1 1 d . .
H40 H 0.4298 0.6834 0.2548 0.040 Uiso 1 1 calc R U
C41 C 0.52946(18) 0.62494(17) 0.35768(19) 0.0257(4) Uani 1 1 d . .
C42 C 0.65827(17) 0.48748(17) 0.29399(17) 0.0236(4) Uani 1 1 d . .
C43 C 0.70087(19) 0.40575(18) 0.18793(18) 0.0277(5) Uani 1 1 d . .
C44 C 0.8262(2) 0.4465(2) 0.19436(19) 0.0336(5) Uani 1 1 d . .
C45 C 0.6223(2) 0.4113(2) 0.08447(19) 0.0393(6) Uani 1 1 d . .
H45A H 0.6317 0.4893 0.0924 0.059 Uiso 1 1 calc R U
H45B H 0.5393 0.3902 0.0786 0.059 Uiso 1 1 calc R U
H45C H 0.6465 0.3578 0.0173 0.059 Uiso 1 1 calc R U
C46 C 0.6911(2) 0.27953(19) 0.1661(2) 0.0369(5) Uani 1 1 d . .
H46A H 0.6998 0.2303 0.0904 0.055 Uiso 1 1 calc R U
H46B H 0.6136 0.2589 0.1740 0.055 Uiso 1 1 calc R U
H46C H 0.7535 0.2690 0.2199 0.055 Uiso 1 1 calc R U

loop_
_atom_site_aniso_label
_atom_site_aniso_U_11
_atom_site_aniso_U_22
_atom_site_aniso_U_33
_atom_site_aniso_U_23
_atom_site_aniso_U_13
_atom_site_aniso_U_12
S1 0.0300(3) 0.0308(3) 0.0255(3) 0.0130(2) 0.0040(2) 0.0022(2)
S2 0.0310(3) 0.0251(3) 0.0294(3) 0.0088(2) 0.0119(2) 0.0067(2)
F1 0.0763(13) 0.0591(11) 0.0462(10) 0.0226(9) -0.0245(9) -0.0273(9)
F2 0.0744(12) 0.0489(10) 0.0360(8) 0.0144(7) 0.0126(8) -0.0112(8)
F3 0.0664(11) 0.0475(10) 0.0644(11) 0.0355(9) -0.0182(9) -0.0077(8)
F4 0.0520(9) 0.0577(10) 0.0415(8) 0.0145(7) 0.0270(7) 0.0089(7)
F5 0.0424(8) 0.0411(8) 0.0462(9) 0.0167(7) 0.0141(7) -0.0059(6)
F6 0.0281(8) 0.0874(12) 0.0549(10) 0.0460(9) 0.0082(7) 0.0025(7)
N1 0.0252(9) 0.0214(9) 0.0265(9) 0.0096(7) 0.0030(7) 0.0033(7)
N2 0.0227(9) 0.0260(9) 0.0345(10) 0.0164(8) 0.0064(7) 0.0020(7)
C1 0.0362(12) 0.0373(13) 0.0326(12) 0.0194(10) 0.0145(10) 0.0163(10)
C2 0.0501(16) 0.0558(17) 0.0336(13) 0.0222(13) 0.0131(12) 0.0181(13)
C3 0.065(2) 0.077(2) 0.0398(15) 0.0367(16) 0.0234(14) 0.0286(17)
C4 0.0624(19) 0.080(2) 0.0590(18) 0.0533(18) 0.0361(16) 0.0313(17)
C5 0.0434(15) 0.0541(16) 0.0574(17) 0.0395(14) 0.0268(13) 0.0194(12)
C6 0.0334(12) 0.0351(12) 0.0406(13) 0.0244(11) 0.0192(10) 0.0168(10)
C7 0.0266(11) 0.0258(11) 0.0373(12) 0.0181(10) 0.0143(9) 0.0108(8)
C8 0.0302(12) 0.0277(11) 0.0467(14) 0.0201(10) 0.0176(10) 0.0031(9)
C9 0.0227(10) 0.0249(11) 0.0383(12) 0.0121(10) 0.0077(9) -0.0013(8)
C10 0.0195(10) 0.0189(10) 0.0304(11) 0.0093(8) 0.0074(8) 0.0042(8)
C11 0.0182(9) 0.0183(9) 0.0268(10) 0.0099(8) 0.0062(8) 0.0057(7)
C12 0.0214(10) 0.0196(10) 0.0297(11) 0.0114(8) 0.0088(8) 0.0067(8)
C13 0.0204(10) 0.0169(9) 0.0259(10) 0.0092(8) 0.0064(8) 0.0043(7)
C14 0.0246(10) 0.0224(10) 0.0271(11) 0.0092(9) 0.0061(8) 0.0010(8)
C15 0.0250(11) 0.0238(11) 0.0385(12) 0.0098(10) 0.0077(9) -0.0029(8)
C16 0.0307(12) 0.0292(12) 0.0424(13) 0.0198(10) 0.0139(10) 0.0009(9)
C17 0.0317(12) 0.0301(12) 0.0331(12) 0.0177(10) 0.0118(9) 0.0049(9)
C18 0.0221(10) 0.0197(10) 0.0286(11) 0.0110(8) 0.0073(8) 0.0051(8)
C19 0.0208(10) 0.0197(10) 0.0287(11) 0.0081(9) 0.0033(8) 0.0045(8)
C20 0.0268(11) 0.0232(11) 0.0357(12) 0.0100(9) -0.0017(9) -0.0009(9)
C21 0.0530(17) 0.0333(14) 0.0391(14) 0.0148(11) -0.0129(12) -0.0104(12)
C22 0.0361(12) 0.0229(11) 0.0343(12) 0.0080(10) 0.0055(10) -0.0019(9)
C23 0.0245(12) 0.0336(14) 0.0697(19) 0.0123(13) -0.0151(12) -0.0020(10)
C24 0.0277(11) 0.0268(11) 0.0304(11) 0.0113(9) 0.0066(9) -0.0010(9)
C25 0.0425(14) 0.0394(14) 0.0291(12) 0.0104(11) 0.0119(10) 0.0021(11)
C26 0.0466(15) 0.0535(16) 0.0288(12) 0.0191(12) 0.0060(11) -0.0008(12)
C27 0.0372(13) 0.0480(15) 0.0356(13) 0.0243(12) 0.0031(10) 0.0018(11)
C28 0.0274(11) 0.0362(13) 0.0352(12) 0.0175(10) 0.0064(9) 0.0028(9)
C29 0.0213(10) 0.0260(11) 0.0287(11) 0.0118(9) 0.0044(8) -0.0043(8)
C30 0.0208(10) 0.0215(10) 0.0290(11) 0.0111(9) 0.0066(8) -0.0004(8)
C31 0.0238(10) 0.0252(11) 0.0343(12) 0.0151(9) 0.0102(9) 0.0081(8)
C32 0.0264(11) 0.0258(11) 0.0306(11) 0.0137(9) 0.0126(9) 0.0083(8)
C33 0.0200(10) 0.0190(10) 0.0278(10) 0.0106(8) 0.0061(8) -0.0005(7)
C34 0.0191(9) 0.0157(9) 0.0308(11) 0.0102(8) 0.0067(8) -0.0008(7)
C35 0.0196(10) 0.0183(10) 0.0286(11) 0.0086(8) 0.0083(8) 0.0004(7)
C36 0.0185(10) 0.0166(9) 0.0350(11) 0.0106(9) 0.0066(8) -0.0006(7)
C37 0.0265(11) 0.0221(11) 0.0371(12) 0.0100(9) 0.0084(9) 0.0039(8)
C38 0.0263(11) 0.0243(11) 0.0495(14) 0.0129(10) 0.0124(10) 0.0074(9)
C39 0.0252(11) 0.0277(12) 0.0584(16) 0.0241(11) 0.0092(10) 0.0084(9)
C40 0.0263(11) 0.0331(12) 0.0478(14) 0.0256(11) 0.0067(10) 0.0047(9)
C41 0.0200(10) 0.0218(10) 0.0380(12) 0.0156(9) 0.0071(9) -0.0004(8)
C42 0.0191(10) 0.0221(10) 0.0304(11) 0.0121(9) 0.0069(8) -0.0009(8)
C43 0.0274(11) 0.0267(11) 0.0259(11) 0.0091(9) 0.0058(9) 0.0022(8)
C44 0.0336(12) 0.0379(13) 0.0286(12) 0.0129(10) 0.0105(9) 0.0021(10)
C45 0.0460(14) 0.0402(14) 0.0257(12) 0.0111(10) 0.0045(10) 0.0050(11)
C46 0.0411(13) 0.0260(12) 0.0355(13) 0.0078(10) 0.0058(10) 0.0026(10)

loop_
_atom_type_symbol
_atom_type_description
_atom_type_scat_dispersion_real
_atom_type_scat_dispersion_imag
_atom_type_scat_source
C C 0.0033 0.0016 'International Tables Vol C Tables 4.2.6.8 and 6.1.1.4'
H H 0.0000 0.0000 'International Tables Vol C Tables 4.2.6.8 and 6.1.1.4'
F F 0.0171 0.0103 'International Tables Vol C Tables 4.2.6.8 and 6.1.1.4'
N N 0.0061 0.0033 'International Tables Vol C Tables 4.2.6.8 and 6.1.1.4'
S S 0.1246 0.1234 'International Tables Vol C Tables 4.2.6.8 and 6.1.1.4'

loop_
_geom_angle_atom_site_label_1
_geom_angle_atom_site_label_2
_geom_angle_atom_site_label_3
_geom_angle
C1 S1 C12 92.23(11)
C24 S2 C35 92.13(10)
C19 N1 C18 120.38(18)
C42 N2 C41 120.48(19)
C6 C1 C2 122.2(2)
C6 C1 S1 112.11(17)
C2 C1 S1 125.7(2)
C3 C2 C1 117.5(3)
C3 C2 H2 121.2
C1 C2 H2 121.2
C2 C3 C4 121.3(3)
C2 C3 H3 119.3
C4 C3 H3 119.3
C3 C4 C5 121.2(3)
C3 C4 H4 119.4
C5 C4 H4 119.4
C4 C5 C6 118.8(3)
C4 C5 H5 120.6
C6 C5 H5 120.6
C1 C6 C5 118.9(2)
C1 C6 C7 111.96(19)
C5 C6 C7 129.1(2)
C8 C7 C12 119.8(2)
C8 C7 C6 127.1(2)
C12 C7 C6 113.0(2)
C9 C8 C7 119.9(2)
C9 C8 H8 120.1
C7 C8 H8 120.1
C8 C9 C10 122.3(2)
C8 C9 H9 118.9
C10 C9 H9 118.9
C9 C10 C11 119.23(19)
C9 C10 C19 122.42(19)
C11 C10 C19 118.32(18)
C12 C11 C10 117.15(18)
C12 C11 C13 124.57(18)
C10 C11 C13 118.27(18)
C7 C12 C11 121.67(19)
C7 C12 S1 110.65(16)
C11 C12 S1 127.65(15)
C14 C13 C18 116.75(18)
C14 C13 C11 125.95(19)
C18 C13 C11 117.31(18)
C15 C14 C13 121.5(2)
C15 C14 H14 119.2
C13 C14 H14 119.2
C14 C15 C16 121.0(2)
C14 C15 H15 119.5
C16 C15 H15 119.5
C17 C16 C15 119.1(2)
C17 C16 H16 120.4
C15 C16 H16 120.4
C16 C17 C18 120.9(2)
C16 C17 H17 119.5
C18 C17 H17 119.5
N1 C18 C17 116.16(19)
N1 C18 C13 123.14(18)
C17 C18 C13 120.69(19)
N1 C19 C10 122.46(18)
N1 C19 C20 114.98(19)
C10 C19 C20 122.55(18)
C21 C20 C22 106.1(2)
C21 C20 C19 109.59(19)
C22 C20 C19 110.45(18)
C21 C20 C23 106.7(2)
C22 C20 C23 112.14(19)
C19 C20 C23 111.64(19)
F2 C21 F3 108.6(2)
F2 C21 F1 105.8(2)
F3 C21 F1 104.8(2)
F2 C21 C20 114.6(2)
F3 C21 C20 113.6(2)
F1 C21 C20 108.7(2)
C20 C22 H22A 109.5
C20 C22 H22B 109.5
H22A C22 H22B 109.5
C20 C22 H22C 109.5
H22A C22 H22C 109.5
H22B C22 H22C 109.5
C20 C23 H23A 109.5
C20 C23 H23B 109.5
H23A C23 H23B 109.5
C20 C23 H23C 109.5
H23A C23 H23C 109.5
H23B C23 H23C 109.5
C25 C24 C29 121.7(2)
C25 C24 S2 126.11(19)
C29 C24 S2 112.11(17)
C26 C25 C24 117.9(2)
C26 C25 H25 121.1
C24 C25 H25 121.1
C25 C26 C27 121.1(2)
C25 C26 H26 119.5
C27 C26 H26 119.5
C28 C27 C26 120.7(2)
C28 C27 H27 119.6
C26 C27 H27 119.6
C27 C28 C29 119.3(2)
C27 C28 H28 120.4
C29 C28 H28 120.4
C24 C29 C28 119.3(2)
C24 C29 C30 111.90(19)
C28 C29 C30 128.8(2)
C31 C30 C35 119.59(19)
C31 C30 C29 127.00(19)
C35 C30 C29 113.40(18)
C32 C31 C30 119.97(19)
C32 C31 H31 120.0
C30 C31 H31 120.0
C31 C32 C33 122.20(19)
C31 C32 H32 118.9
C33 C32 H32 118.9
C32 C33 C34 119.53(19)
C32 C33 C42 122.47(18)
C34 C33 C42 117.97(18)
C35 C34 C33 116.79(18)
C35 C34 C36 124.62(18)
C33 C34 C36 118.58(18)
C30 C35 C34 121.87(18)
C30 C35 S2 110.40(15)
C34 C35 S2 127.73(15)
C41 C36 C37 116.77(19)
C41 C36 C34 117.24(18)
C37 C36 C34 126.0(2)
C38 C37 C36 121.5(2)
C38 C37 H37 119.3
C36 C37 H37 119.3
C37 C38 C39 121.0(2)
C37 C38 H38 119.5
C39 C38 H38 119.5
C40 C39 C38 119.2(2)
C40 C39 H39 120.4
C38 C39 H39 120.4
C39 C40 C41 120.9(2)
C39 C40 H40 119.5
C41 C40 H40 119.5
N2 C41 C40 116.2(2)
N2 C41 C36 123.25(19)
C40 C41 C36 120.5(2)
N2 C42 C33 122.36(19)
N2 C42 C43 112.86(18)
C33 C42 C43 124.77(18)
C44 C43 C46 111.08(19)
C44 C43 C45 105.71(19)
C46 C43 C45 107.04(19)
C44 C43 C42 110.59(17)
C46 C43 C42 113.00(18)
C45 C43 C42 109.07(18)
F6 C44 F4 106.2(2)
F6 C44 F5 106.05(19)
F4 C44 F5 105.45(18)
F6 C44 C43 115.31(19)
F4 C44 C43 111.82(19)
F5 C44 C43 111.38(19)
C43 C45 H45A 109.5
C43 C45 H45B 109.5
H45A C45 H45B 109.5
C43 C45 H45C 109.5
H45A C45 H45C 109.5
H45B C45 H45C 109.5
C43 C46 H46A 109.5
C43 C46 H46B 109.5
H46A C46 H46B 109.5
C43 C46 H46C 109.5
H46A C46 H46C 109.5
H46B C46 H46C 109.5

loop_
_geom_bond_atom_site_label_1
_geom_bond_atom_site_label_2
_geom_bond_distance
S1 C1 1.741(2)
S1 C12 1.754(2)
S2 C24 1.743(2)
S2 C35 1.761(2)
F1 C21 1.360(3)
F2 C21 1.313(4)
F3 C21 1.336(3)
F4 C44 1.341(3)
F5 C44 1.352(3)
F6 C44 1.323(3)
N1 C19 1.296(3)
N1 C18 1.378(3)
N2 C42 1.298(3)
N2 C41 1.377(3)
C1 C6 1.390(3)
C1 C2 1.399(3)
C2 C3 1.374(4)
C2 H2 0.9500
C3 C4 1.384(5)
C3 H3 0.9500
C4 C5 1.384(4)
C4 H4 0.9500
C5 C6 1.400(3)
C5 H5 0.9500
C6 C7 1.451(3)
C7 C8 1.397(3)
C7 C12 1.401(3)
C8 C9 1.362(3)
C8 H8 0.9500
C9 C10 1.418(3)
C9 H9 0.9500
C10 C11 1.428(3)
C10 C19 1.458(3)
C11 C12 1.427(3)
C11 C13 1.450(3)
C13 C14 1.411(3)
C13 C18 1.414(3)
C14 C15 1.373(3)
C14 H14 0.9500
C15 C16 1.394(3)
C15 H15 0.9500
C16 C17 1.367(3)
C16 H16 0.9500
C17 C18 1.404(3)
C17 H17 0.9500
C19 C20 1.547(3)
C20 C21 1.532(4)
C20 C22 1.542(3)
C20 C23 1.565(4)
C22 H22A 0.9800
C22 H22B 0.9800
C22 H22C 0.9800
C23 H23A 0.9800
C23 H23B 0.9800
C23 H23C 0.9800
C24 C25 1.392(3)
C24 C29 1.395(3)
C25 C26 1.383(4)
C25 H25 0.9500
C26 C27 1.394(4)
C26 H26 0.9500
C27 C28 1.376(3)
C27 H27 0.9500
C28 C29 1.398(3)
C28 H28 0.9500
C29 C30 1.446(3)
C30 C31 1.399(3)
C30 C35 1.401(3)
C31 C32 1.362(3)
C31 H31 0.9500
C32 C33 1.413(3)
C32 H32 0.9500
C33 C34 1.432(3)
C33 C42 1.462(3)
C34 C35 1.426(3)
C34 C36 1.447(3)
C36 C41 1.413(3)
C36 C37 1.413(3)
C37 C38 1.374(3)
C37 H37 0.9500
C38 C39 1.388(4)
C38 H38 0.9500
C39 C40 1.366(3)
C39 H39 0.9500
C40 C41 1.407(3)
C40 H40 0.9500
C42 C43 1.562(3)
C43 C44 1.522(3)
C43 C46 1.540(3)
C43 C45 1.554(3)
C45 H45A 0.9800
C45 H45B 0.9800
C45 H45C 0.9800
C46 H46A 0.9800
C46 H46B 0.9800
C46 H46C 0.9800

loop_
_geom_torsion_atom_site_label_1
_geom_torsion_atom_site_label_2
_geom_torsion_atom_site_label_3
_geom_torsion_atom_site_label_4
_geom_torsion
C12 S1 C1 C6 1.18(17)
C12 S1 C1 C2 -179.2(2)
C6 C1 C2 C3 0.1(4)
S1 C1 C2 C3 -179.4(2)
C1 C2 C3 C4 0.7(4)
C2 C3 C4 C5 -0.5(5)
C3 C4 C5 C6 -0.6(4)
C2 C1 C6 C5 -1.2(3)
S1 C1 C6 C5 178.42(18)
C2 C1 C6 C7 178.8(2)
S1 C1 C6 C7 -1.6(2)
C4 C5 C6 C1 1.4(3)
C4 C5 C6 C7 -178.6(2)
C1 C6 C7 C8 -177.1(2)
C5 C6 C7 C8 2.8(4)
C1 C6 C7 C12 1.3(3)
C5 C6 C7 C12 -178.7(2)
C12 C7 C8 C9 -0.6(3)
C6 C7 C8 C9 177.7(2)
C7 C8 C9 C10 0.7(3)
C8 C9 C10 C11 -0.1(3)
C8 C9 C10 C19 -178.0(2)
C9 C10 C11 C12 -0.4(3)
C19 C10 C11 C12 177.49(17)
C9 C10 C11 C13 -179.91(18)
C19 C10 C11 C13 -2.0(3)
C8 C7 C12 C11 0.0(3)
C6 C7 C12 C11 -178.55(18)
C8 C7 C12 S1 178.15(16)
C6 C7 C12 S1 -0.4(2)
C10 C11 C12 C7 0.5(3)
C13 C11 C12 C7 179.94(18)
C10 C11 C12 S1 -177.29(15)
C13 C11 C12 S1 2.1(3)
C1 S1 C12 C7 -0.42(16)
C1 S1 C12 C11 177.57(19)
C12 C11 C13 C14 4.7(3)
C10 C11 C13 C14 -175.89(19)
C12 C11 C13 C18 -175.97(18)
C10 C11 C13 C18 3.5(3)
C18 C13 C14 C15 1.3(3)
C11 C13 C14 C15 -179.34(19)
C13 C14 C15 C16 -0.4(3)
C14 C15 C16 C17 -0.7(3)
C15 C16 C17 C18 0.7(3)
C19 N1 C18 C17 177.42(19)
C19 N1 C18 C13 -1.4(3)
C16 C17 C18 N1 -178.52(19)
C16 C17 C18 C13 0.3(3)
C14 C13 C18 N1 177.47(18)
C11 C13 C18 N1 -1.9(3)
C14 C13 C18 C17 -1.3(3)
C11 C13 C18 C17 179.32(18)
C18 N1 C19 C10 3.0(3)
C18 N1 C19 C20 -176.68(17)
C9 C10 C19 N1 176.5(2)
C11 C10 C19 N1 -1.3(3)
C9 C10 C19 C20 -3.8(3)
C11 C10 C19 C20 178.35(18)
N1 C19 C20 C21 1.0(3)
C10 C19 C20 C21 -178.7(2)
N1 C19 C20 C22 117.5(2)
C10 C19 C20 C22 -62.2(3)
N1 C19 C20 C23 -117.0(2)
C10 C19 C20 C23 63.3(3)
C22 C20 C21 F2 -57.9(3)
C19 C20 C21 F2 61.4(3)
C23 C20 C21 F2 -177.6(2)
C22 C20 C21 F3 176.5(2)
C19 C20 C21 F3 -64.3(3)
C23 C20 C21 F3 56.7(3)
C22 C20 C21 F1 60.2(3)
C19 C20 C21 F1 179.5(2)
C23 C20 C21 F1 -59.5(3)
C35 S2 C24 C25 -176.8(2)
C35 S2 C24 C29 1.02(17)
C29 C24 C25 C26 -0.6(3)
S2 C24 C25 C26 176.97(19)
C24 C25 C26 C27 -0.3(4)
C25 C26 C27 C28 1.2(4)
C26 C27 C28 C29 -1.2(4)
C25 C24 C29 C28 0.7(3)
S2 C24 C29 C28 -177.22(16)
C25 C24 C29 C30 178.1(2)
S2 C24 C29 C30 0.2(2)
C27 C28 C29 C24 0.2(3)
C27 C28 C29 C30 -176.7(2)
C24 C29 C30 C31 178.3(2)
C28 C29 C30 C31 -4.5(4)
C24 C29 C30 C35 -1.8(2)
C28 C29 C30 C35 175.3(2)
C35 C30 C31 C32 -1.6(3)
C29 C30 C31 C32 178.25(19)
C30 C31 C32 C33 -0.4(3)
C31 C32 C33 C34 1.8(3)
C31 C32 C33 C42 179.71(19)
C32 C33 C34 C35 -1.1(3)
C42 C33 C34 C35 -179.10(16)
C32 C33 C34 C36 179.06(17)
C42 C33 C34 C36 1.0(3)
C31 C30 C35 C34 2.3(3)
C29 C30 C35 C34 -177.59(17)
C31 C30 C35 S2 -177.61(15)
C29 C30 C35 S2 2.5(2)
C33 C34 C35 C30 -0.9(3)
C36 C34 C35 C30 178.96(18)
C33 C34 C35 S2 178.95(14)
C36 C34 C35 S2 -1.2(3)
C24 S2 C35 C30 -2.01(16)
C24 S2 C35 C34 178.10(18)
C35 C34 C36 C41 177.03(17)
C33 C34 C36 C41 -3.1(3)
C35 C34 C36 C37 -3.9(3)
C33 C34 C36 C37 175.94(18)
C41 C36 C37 C38 -1.1(3)
C34 C36 C37 C38 179.9(2)
C36 C37 C38 C39 -0.1(3)
C37 C38 C39 C40 1.1(3)
C38 C39 C40 C41 -0.9(3)
C42 N2 C41 C40 -177.33(19)
C42 N2 C41 C36 0.8(3)
C39 C40 C41 N2 177.87(19)
C39 C40 C41 C36 -0.3(3)
C37 C36 C41 N2 -176.76(18)
C34 C36 C41 N2 2.4(3)
C37 C36 C41 C40 1.3(3)
C34 C36 C41 C40 -179.60(18)
C41 N2 C42 C33 -3.1(3)
C41 N2 C42 C43 175.31(17)
C32 C33 C42 N2 -175.77(19)
C34 C33 C42 N2 2.2(3)
C32 C33 C42 C43 6.0(3)
C34 C33 C42 C43 -176.05(17)
N2 C42 C43 C44 105.5(2)
C33 C42 C43 C44 -76.1(2)
N2 C42 C43 C46 -129.3(2)
C33 C42 C43 C46 49.1(3)
N2 C42 C43 C45 -10.4(2)
C33 C42 C43 C45 168.05(19)
C46 C43 C44 F6 -59.4(3)
C45 C43 C44 F6 -175.2(2)
C42 C43 C44 F6 66.9(3)
C46 C43 C44 F4 62.0(3)
C45 C43 C44 F4 -53.8(2)
C42 C43 C44 F4 -171.69(18)
C46 C43 C44 F5 179.70(18)
C45 C43 C44 F5 63.9(2)
C42 C43 C44 F5 -54.0(2)
